data_4035329
loop_
_publ_author_name
'Huang, Fei-Dong'
'Xu, Chang'
'Lu, Dong-Dong'
'Shen, Dong-Sheng'
'Li, Tian'
'Liu, Feng-Shou'

_publ_section_title
;
 Pd-PEPPSI-IPent<sup>An</sup> Promoted Deactivated Amination of Aryl
 Chlorides with Amines under Aerobic Conditions.
;
_journal_issue 16
_journal_name_full 'The Journal of organic chemistry'
_journal_page_first 9144
_journal_page_last 9155
_journal_paper_doi 10.1021/acs.joc.8b01205
_journal_volume 83
_journal_year 2018
_chemical_formula_sum 'C50 H61 Cl2 N3 Pd'
_chemical_formula_weight 881.32
_space_group_IT_number 14
_space_group_name_Hall '-P 2ybc'
_space_group_name_H-M_alt 'P 1 21/c 1'
_symmetry_cell_setting monoclinic
_symmetry_space_group_name_H-M 'P 1 21/c 1'
_atom_sites_solution_hydrogens geom
_atom_sites_solution_primary direct
_atom_sites_solution_secondary difmap
_audit_creation_method SHELXL-97
_cell_angle_alpha 90.00
_cell_angle_beta 104.087(4)
_cell_angle_gamma 90.00
_cell_formula_units_Z 4
_cell_length_a 10.9887(4)
_cell_length_b 21.4189(10)
_cell_length_c 19.5842(8)
_cell_measurement_reflns_used 11266
_cell_measurement_temperature 100.01(10)
_cell_measurement_theta_max 29.1180
_cell_measurement_theta_min 3.7910
_cell_volume 4470.8(3)
_computing_structure_refinement 'SHELXL-97 (Sheldrick, 1997)'
_computing_structure_solution 'SHELXS-97 (Sheldrick, 1990)'
_diffrn_ambient_temperature 100.01(10)
_diffrn_detector_area_resol_mean 5.2684
_diffrn_measured_fraction_theta_full 0.997
_diffrn_measured_fraction_theta_max 0.997
_diffrn_measurement_device_type 'SuperNova, Dual, Cu at zero, AtlasS2'
_diffrn_radiation_monochromator graphite
_diffrn_radiation_source 'micro-focus sealed X-ray tube'
_diffrn_radiation_type MoK\a
_diffrn_radiation_wavelength 0.71073
_diffrn_reflns_av_R_equivalents 0.0273
_diffrn_reflns_av_sigmaI/netI 0.0332
_diffrn_reflns_limit_h_max 13
_diffrn_reflns_limit_h_min -13
_diffrn_reflns_limit_k_max 25
_diffrn_reflns_limit_k_min -25
_diffrn_reflns_limit_l_max 23
_diffrn_reflns_limit_l_min -19
_diffrn_reflns_number 22994
_diffrn_reflns_theta_full 25.01
_diffrn_reflns_theta_max 25.01
_diffrn_reflns_theta_min 3.34
_exptl_absorpt_coefficient_mu 0.572
_exptl_absorpt_correction_T_max 0.8656
_exptl_absorpt_correction_T_min 0.8121
_exptl_absorpt_correction_type multi-scan
_exptl_absorpt_process_details SADABS
_exptl_crystal_colour P21/c
_exptl_crystal_density_diffrn 1.309
_exptl_crystal_density_method 'not measured'
_exptl_crystal_description Block
_exptl_crystal_F_000 1848
_exptl_crystal_size_max 0.38
_exptl_crystal_size_mid 0.32
_exptl_crystal_size_min 0.26
_refine_diff_density_max 2.067
_refine_diff_density_min -0.871
_refine_diff_density_rms 0.115
_refine_ls_extinction_method none
_refine_ls_goodness_of_fit_ref 1.032
_refine_ls_hydrogen_treatment mixed
_refine_ls_matrix_type full
_refine_ls_number_parameters 533
_refine_ls_number_reflns 7862
_refine_ls_number_restraints 148
_refine_ls_restrained_S_all 1.133
_refine_ls_R_factor_all 0.0707
_refine_ls_R_factor_gt 0.0641
_refine_ls_shift/su_max 0.001
_refine_ls_shift/su_mean 0.000
_refine_ls_structure_factor_coef Fsqd
_refine_ls_weighting_details 'calc w=1/[\s^2^(Fo^2^)+(0.0416P)^2^+34.7807P] where P=(Fo^2^+2Fc^2^)/3'
_refine_ls_weighting_scheme calc
_refine_ls_wR_factor_gt 0.1419
_refine_ls_wR_factor_ref 0.1463
_reflns_number_gt 7073
_reflns_number_total 7862
_reflns_threshold_expression >2sigma(I)
_cod_data_source_file jo8b01205_si_002.cif
_cod_data_source_block exp_209
_cod_depositor_comments
;
The following automatic conversions were performed:

data item '_exptl_absorpt_correction_type' value 'Multi-scan' was
changed to 'multi-scan' in accordance with the
/home/data/users/saulius/crontab/automatic-downloads/current/ACS/lib/dictionaries/cif_core.dic
dictionary named 'cif_core.dic' version 2.4.2 last updated on
2011-04-26.

data item '_symmetry_cell_setting' value 'Monoclinic' was changed to
'monoclinic' in accordance with the
/home/data/users/saulius/crontab/automatic-downloads/current/ACS/lib/dictionaries/cif_core.dic
dictionary named 'cif_core.dic' version 2.4.2 last updated on
2011-04-26.

Automatic conversion script
Id: cif_fix_values 6909 2019-04-08 15:41:33Z antanas 
;
_cod_original_sg_symbol_H-M P21/c
_cod_database_code 4035329

loop_
_symmetry_equiv_pos_as_xyz
'x, y, z'
'-x, y+1/2, -z+1/2'
'-x, -y, -z'
'x, -y-1/2, z-1/2'

loop_
_atom_site_label
_atom_site_type_symbol
_atom_site_fract_x
_atom_site_fract_y
_atom_site_fract_z
_atom_site_U_iso_or_equiv
_atom_site_adp_type
_atom_site_occupancy
_atom_site_symmetry_multiplicity
_atom_site_calc_flag
_atom_site_refinement_flags
_atom_site_disorder_assembly
_atom_site_disorder_group
Pd1 Pd 0.75456(3) 0.530346(17) 0.33838(2) 0.01627(13) Uani 1 1 d . . .
Cl1 Cl 0.92090(12) 0.56019(7) 0.29335(7) 0.0274(3) Uani 1 1 d . . .
Cl2 Cl 0.58928(12) 0.49925(7) 0.38127(7) 0.0281(3) Uani 1 1 d . . .
N1 N 0.8690(4) 0.46724(19) 0.4082(2) 0.0181(9) Uani 1 1 d . . .
N2 N 0.5541(4) 0.5747(2) 0.2153(2) 0.0213(10) Uani 1 1 d . . .
N3 N 0.6389(4) 0.6526(2) 0.2823(2) 0.0207(10) Uani 1 1 d . . .
C1 C 0.8555(5) 0.4617(2) 0.4747(3) 0.0208(11) Uani 1 1 d . . .
H1 H 0.7957 0.4861 0.4885 0.025 Uiso 1 1 calc R . .
C2 C 0.9273(5) 0.4212(3) 0.5228(3) 0.0264(12) Uani 1 1 d . . .
H2 H 0.9169 0.4190 0.5685 0.032 Uiso 1 1 calc R . .
C3 C 1.0145(6) 0.3841(3) 0.5025(3) 0.0326(14) Uani 1 1 d . . .
H3 H 1.0644 0.3567 0.5342 0.039 Uiso 1 1 calc R . .
C4 C 1.0266(5) 0.3883(3) 0.4345(3) 0.0311(14) Uani 1 1 d . . .
H4 H 1.0830 0.3628 0.4191 0.037 Uiso 1 1 calc R . .
C5 C 0.9539(5) 0.4310(3) 0.3891(3) 0.0236(12) Uani 1 1 d . . .
H5 H 0.9646 0.4345 0.3436 0.028 Uiso 1 1 calc R . .
C6 C 0.6431(5) 0.5887(2) 0.2750(3) 0.0172(10) Uani 1 1 d . . .
C7 C 0.4972(5) 0.6293(3) 0.1858(3) 0.0251(12) Uani 1 1 d . . .
C8 C 0.5471(5) 0.6770(3) 0.2277(3) 0.0208(11) Uani 1 1 d . . .
C9 C 0.3980(6) 0.6521(3) 0.1263(3) 0.0373(16) Uani 1 1 d . . .
C10 C 0.3170(8) 0.6287(4) 0.0679(4) 0.056(2) Uani 1 1 d U . .
H10 H 0.3184 0.5866 0.0565 0.067 Uiso 1 1 calc R . .
C11 C 0.2307(8) 0.6701(4) 0.0248(4) 0.066(2) Uani 1 1 d U . .
H11 H 0.1741 0.6541 -0.0146 0.079 Uiso 1 1 calc R . .
C12 C 0.2273(8) 0.7326(4) 0.0386(4) 0.055(2) Uani 1 1 d U . .
H12 H 0.1698 0.7581 0.0085 0.066 Uiso 1 1 calc R . .
C13 C 0.3104(6) 0.7587(3) 0.0984(3) 0.0375(16) Uani 1 1 d . . .
C14 C 0.3948(6) 0.7176(3) 0.1403(3) 0.0299(13) Uani 1 1 d . . .
C15 C 0.4837(5) 0.7358(3) 0.2028(3) 0.0220(11) Uani 1 1 d . . .
C16 C 0.4867(6) 0.7965(3) 0.2237(3) 0.0285(13) Uani 1 1 d . . .
H16 H 0.5435 0.8097 0.2645 0.034 Uiso 1 1 calc R . .
C17 C 0.4006(6) 0.8392(3) 0.1817(3) 0.0335(14) Uani 1 1 d . . .
H17 H 0.4019 0.8806 0.1960 0.040 Uiso 1 1 calc R . .
C18 C 0.3169(6) 0.8217(3) 0.1216(3) 0.0364(15) Uani 1 1 d . . .
H18 H 0.2633 0.8513 0.0954 0.044 Uiso 1 1 calc R . .
C19 C 0.5110(5) 0.5131(3) 0.1883(3) 0.0250(12) Uani 1 1 d . . .
C20 C 0.5774(6) 0.4821(3) 0.1456(3) 0.0283(13) Uani 1 1 d . . .
C21 C 0.5274(7) 0.4261(3) 0.1151(3) 0.0412(17) Uani 1 1 d . . .
H21 H 0.5689 0.4046 0.0864 0.049 Uiso 1 1 calc R . .
C22 C 0.4186(8) 0.4020(3) 0.1265(3) 0.047(2) Uani 1 1 d . . .
H22 H 0.3869 0.3646 0.1052 0.056 Uiso 1 1 calc R . .
C23 C 0.3567(7) 0.4328(3) 0.1690(3) 0.0443(18) Uani 1 1 d . . .
H23 H 0.2833 0.4156 0.1764 0.053 Uiso 1 1 calc R . .
C24 C 0.4002(6) 0.4897(3) 0.2018(3) 0.0330(14) Uani 1 1 d . . .
C25 C 0.6942(6) 0.5101(3) 0.1293(3) 0.0304(14) Uani 1 1 d D . .
H25 H 0.7369 0.5348 0.1703 0.037 Uiso 1 1 calc R . .
C26 C 0.6559(6) 0.5552(3) 0.0664(3) 0.0367(15) Uani 1 1 d D . .
H26A H 0.6276 0.5309 0.0237 0.044 Uiso 1 1 calc R . .
H26B H 0.5856 0.5803 0.0724 0.044 Uiso 1 1 calc R . .
C27 C 0.7609(8) 0.5986(4) 0.0576(5) 0.069(3) Uani 1 1 d D . .
H27A H 0.7279 0.6288 0.0216 0.104 Uiso 1 1 calc R . .
H27B H 0.8254 0.5747 0.0445 0.104 Uiso 1 1 calc R . .
H27C H 0.7954 0.6198 0.1013 0.104 Uiso 1 1 calc R . .
C28 C 0.7886(7) 0.4616(3) 0.1153(3) 0.049(2) Uani 1 1 d D . .
H28A H 0.7492 0.4378 0.0737 0.059 Uiso 1 1 calc R . .
H28B H 0.8599 0.4834 0.1055 0.059 Uiso 1 1 calc R . .
C29 C 0.8362(8) 0.4162(4) 0.1766(4) 0.064(3) Uani 1 1 d D . .
H29A H 0.8944 0.3874 0.1644 0.096 Uiso 1 1 calc R . .
H29B H 0.7666 0.3937 0.1860 0.096 Uiso 1 1 calc R . .
H29C H 0.8774 0.4393 0.2178 0.096 Uiso 1 1 calc R . .
C30 C 0.3299(6) 0.5212(4) 0.2499(4) 0.0446(18) Uani 1 1 d D . .
H30 H 0.3895 0.5494 0.2804 0.054 Uiso 1 1 calc R . .
C31 C 0.2186(7) 0.5617(5) 0.2107(5) 0.075(3) Uani 1 1 d D . .
H31A H 0.1753 0.5775 0.2448 0.090 Uiso 1 1 calc R . .
H31B H 0.2515 0.5974 0.1905 0.090 Uiso 1 1 calc R . .
C32 C 0.1230(10) 0.5286(6) 0.1522(6) 0.111(4) Uani 1 1 d DU . .
H32A H 0.1618 0.5176 0.1149 0.166 Uiso 1 1 calc R . .
H32B H 0.0534 0.5560 0.1342 0.166 Uiso 1 1 calc R . .
H32C H 0.0938 0.4915 0.1707 0.166 Uiso 1 1 calc R . .
C33 C 0.2889(7) 0.4733(5) 0.2983(4) 0.066(3) Uani 1 1 d D . .
H33A H 0.2161 0.4509 0.2715 0.080 Uiso 1 1 calc R . .
H33B H 0.3559 0.4432 0.3139 0.080 Uiso 1 1 calc R . .
C34 C 0.2567(8) 0.5027(6) 0.3627(5) 0.086(4) Uani 1 1 d D . .
H34A H 0.1884 0.5314 0.3478 0.129 Uiso 1 1 calc R . .
H34B H 0.3286 0.5245 0.3899 0.129 Uiso 1 1 calc R . .
H34C H 0.2329 0.4705 0.3911 0.129 Uiso 1 1 calc R . .
C35 C 0.7135(6) 0.6905(3) 0.3380(4) 0.0365(15) Uani 1 1 d U . .
C36 C 0.8219(7) 0.7218(3) 0.3216(5) 0.056(2) Uani 1 1 d U . .
C37 C 0.8911(9) 0.7612(4) 0.3698(5) 0.070(2) Uani 1 1 d U . .
H37 H 0.9622 0.7808 0.3621 0.084 Uiso 1 1 calc R . .
C38 C 0.8568(8) 0.7699(4) 0.4234(5) 0.0535(19) Uani 1 1 d U . .
H38 H 0.9057 0.7986 0.4538 0.064 Uiso 1 1 calc R . .
C39 C 0.7563(9) 0.7449(4) 0.4487(5) 0.071(3) Uani 1 1 d U . .
H39 H 0.7425 0.7555 0.4922 0.085 Uiso 1 1 calc R . .
C40 C 0.6725(7) 0.6990(3) 0.3982(4) 0.0486(19) Uani 1 1 d U . .
C41 C 0.8605(7) 0.7151(4) 0.2535(5) 0.065(2) Uani 1 1 d DU . .
H41 H 0.8352 0.6724 0.2383 0.078 Uiso 1 1 calc R . .
C42 C 0.7891(8) 0.7601(5) 0.1830(6) 0.096(4) Uani 1 1 d D . .
H42A H 0.8239 0.7529 0.1427 0.116 Uiso 1 1 calc R . .
H42B H 0.6991 0.7536 0.1697 0.116 Uiso 1 1 calc R . .
C43 C 0.8207(13) 0.8199(6) 0.2127(8) 0.129(5) Uani 1 1 d DU . .
H43A H 0.7695 0.8508 0.1839 0.193 Uiso 1 1 calc R . .
H43B H 0.9075 0.8283 0.2153 0.193 Uiso 1 1 calc R . .
H43C H 0.8065 0.8210 0.2592 0.193 Uiso 1 1 calc R . .
C44 C 1.0070(9) 0.7151(5) 0.2624(6) 0.082(3) Uani 1 1 d DU . .
H44A H 1.0400 0.7554 0.2805 0.098 Uiso 1 1 calc R . .
H44B H 1.0441 0.6838 0.2972 0.098 Uiso 1 1 calc R . .
C45 C 1.0468(10) 0.7019(6) 0.1949(7) 0.107(4) Uani 1 1 d DU . .
H45A H 1.0127 0.7332 0.1606 0.160 Uiso 1 1 calc R . .
H45B H 1.0162 0.6616 0.1772 0.160 Uiso 1 1 calc R . .
H45C H 1.1367 0.7024 0.2043 0.160 Uiso 1 1 calc R . .
C46 C 0.5574(8) 0.6677(4) 0.4091(4) 0.059(2) Uani 1 1 d DU B .
H46 H 0.5406 0.6298 0.3802 0.070 Uiso 1 1 calc R . .
C47 C 0.5899(12) 0.6503(6) 0.4857(6) 0.099(4) Uani 1 1 d DU . .
H47A H 0.6660 0.6255 0.4964 0.118 Uiso 0.50 1 calc PR A 1
H47B H 0.6054 0.6879 0.5142 0.118 Uiso 0.50 1 calc PR A 1
H47C H 0.6707 0.6705 0.5027 0.118 Uiso 0.50 1 calc PR A 2
H47D H 0.5318 0.6757 0.5038 0.118 Uiso 0.50 1 calc PR A 2
C48 C 0.4900(11) 0.6156(6) 0.5027(7) 0.054(3) Uani 0.60 1 d PDU B 1
H48A H 0.4138 0.6394 0.4900 0.082 Uiso 0.75 1 calc PR B 1
H48B H 0.5101 0.6072 0.5524 0.082 Uiso 0.75 1 calc PR B 1
H48C H 0.4792 0.5769 0.4773 0.082 Uiso 0.75 1 calc PR B 1
C49 C 0.6017(17) 0.5987(7) 0.5278(8) 0.041(4) Uani 0.40 1 d PDU B 2
H49A H 0.5228 0.5900 0.5386 0.062 Uiso 0.25 1 calc PR B 2
H49B H 0.6642 0.6063 0.5706 0.062 Uiso 0.25 1 calc PR B 2
H49C H 0.6264 0.5637 0.5037 0.062 Uiso 0.25 1 calc PR B 2
C50 C 0.4511(11) 0.7112(6) 0.3879(7) 0.100(4) Uani 1 1 d DU . .
H50A H 0.4589 0.7200 0.3406 0.120 Uiso 0.50 1 calc PR B 1
H50B H 0.3836 0.6810 0.3810 0.120 Uiso 0.50 1 calc PR B 1
H50C H 0.4455 0.7332 0.4303 0.120 Uiso 0.50 1 calc PR B 2
H50D H 0.4761 0.7420 0.3576 0.120 Uiso 0.50 1 calc PR B 2
C51 C 0.3858(19) 0.7618(8) 0.3969(12) 0.079(6) Uani 0.50 1 d PDU B 1
H51A H 0.4201 0.7790 0.4428 0.119 Uiso 0.50 1 calc PR B 1
H51B H 0.2997 0.7505 0.3926 0.119 Uiso 0.50 1 calc PR B 1
H51C H 0.3905 0.7923 0.3617 0.119 Uiso 0.50 1 calc PR B 1
C52 C 0.3287(19) 0.6937(9) 0.3544(9) 0.094(8) Uani 0.50 1 d PD B 2
H52A H 0.3275 0.6765 0.3090 0.142 Uiso 0.50 1 calc PR B 2
H52B H 0.2750 0.7296 0.3488 0.142 Uiso 0.50 1 calc PR B 2
H52C H 0.2996 0.6630 0.3824 0.142 Uiso 0.50 1 calc PR B 2

loop_
_atom_site_aniso_label
_atom_site_aniso_U_11
_atom_site_aniso_U_22
_atom_site_aniso_U_33
_atom_site_aniso_U_23
_atom_site_aniso_U_13
_atom_site_aniso_U_12
Pd1 0.0164(2) 0.0120(2) 0.0170(2) 0.00023(15) -0.00258(15) 0.00232(15)
Cl1 0.0214(6) 0.0353(8) 0.0231(7) 0.0090(6) 0.0006(5) -0.0011(6)
Cl2 0.0195(6) 0.0325(8) 0.0323(7) 0.0087(6) 0.0066(5) 0.0061(6)
N1 0.017(2) 0.015(2) 0.019(2) -0.0025(18) -0.0012(17) 0.0002(17)
N2 0.023(2) 0.019(2) 0.019(2) -0.0012(18) -0.0017(18) 0.0079(18)
N3 0.019(2) 0.016(2) 0.024(2) 0.0040(18) -0.0016(18) 0.0000(18)
C1 0.021(3) 0.018(3) 0.021(3) -0.004(2) 0.002(2) 0.000(2)
C2 0.030(3) 0.025(3) 0.020(3) 0.003(2) -0.003(2) -0.006(2)
C3 0.029(3) 0.024(3) 0.036(3) 0.007(3) -0.010(3) 0.004(2)
C4 0.027(3) 0.023(3) 0.041(4) 0.000(3) 0.004(3) 0.009(2)
C5 0.023(3) 0.021(3) 0.025(3) -0.001(2) 0.002(2) 0.002(2)
C6 0.017(2) 0.016(3) 0.019(3) 0.001(2) 0.003(2) 0.000(2)
C7 0.029(3) 0.023(3) 0.019(3) 0.000(2) -0.002(2) 0.012(2)
C8 0.022(3) 0.022(3) 0.018(3) 0.004(2) 0.004(2) 0.007(2)
C9 0.046(4) 0.033(3) 0.024(3) -0.002(3) -0.008(3) 0.026(3)
C10 0.065(4) 0.045(4) 0.042(3) -0.013(3) -0.016(3) 0.026(3)
C11 0.073(4) 0.060(4) 0.046(4) -0.012(3) -0.021(3) 0.026(3)
C12 0.064(4) 0.050(4) 0.040(3) -0.003(3) -0.010(3) 0.033(3)
C13 0.046(4) 0.042(4) 0.021(3) 0.005(3) 0.001(3) 0.029(3)
C14 0.038(3) 0.031(3) 0.020(3) 0.002(2) 0.005(2) 0.018(3)
C15 0.025(3) 0.023(3) 0.019(3) 0.008(2) 0.007(2) 0.008(2)
C16 0.038(3) 0.021(3) 0.027(3) 0.004(2) 0.009(3) 0.003(2)
C17 0.048(4) 0.021(3) 0.032(3) 0.007(3) 0.011(3) 0.011(3)
C18 0.048(4) 0.033(3) 0.029(3) 0.014(3) 0.012(3) 0.024(3)
C19 0.028(3) 0.019(3) 0.018(3) 0.001(2) -0.011(2) 0.005(2)
C20 0.042(3) 0.018(3) 0.016(3) 0.002(2) -0.010(2) 0.010(2)
C21 0.073(5) 0.021(3) 0.021(3) 0.002(2) -0.003(3) 0.009(3)
C22 0.085(6) 0.023(3) 0.023(3) 0.004(3) -0.006(3) -0.013(4)
C23 0.054(4) 0.039(4) 0.028(3) 0.012(3) -0.014(3) -0.016(3)
C24 0.031(3) 0.035(3) 0.023(3) 0.004(3) -0.011(2) 0.000(3)
C25 0.041(3) 0.026(3) 0.017(3) -0.008(2) -0.005(2) 0.013(3)
C26 0.043(4) 0.040(4) 0.023(3) -0.001(3) -0.001(3) 0.006(3)
C27 0.066(6) 0.076(6) 0.055(5) 0.017(5) -0.005(4) -0.011(5)
C28 0.055(4) 0.052(5) 0.032(4) -0.019(3) -0.005(3) 0.028(4)
C29 0.076(6) 0.051(5) 0.050(5) -0.014(4) -0.016(4) 0.041(4)
C30 0.022(3) 0.065(5) 0.041(4) -0.005(4) -0.003(3) -0.003(3)
C31 0.028(4) 0.108(8) 0.077(6) -0.005(6) -0.010(4) 0.021(4)
C32 0.063(6) 0.128(8) 0.112(7) -0.009(7) -0.035(5) 0.021(6)
C33 0.036(4) 0.114(8) 0.045(4) -0.011(5) 0.002(3) -0.036(5)
C34 0.031(4) 0.171(11) 0.054(5) -0.011(6) 0.007(4) -0.001(6)
C35 0.038(3) 0.015(3) 0.042(3) -0.001(2) -0.017(3) 0.004(2)
C36 0.042(3) 0.022(3) 0.083(4) 0.004(3) -0.027(3) 0.000(3)
C37 0.064(4) 0.055(4) 0.082(5) 0.002(4) 0.000(4) -0.002(4)
C38 0.050(3) 0.049(3) 0.059(3) 0.004(2) 0.0091(19) -0.0014(19)
C39 0.091(5) 0.057(4) 0.059(4) -0.001(3) 0.009(4) 0.043(4)
C40 0.060(4) 0.025(3) 0.047(3) -0.009(3) -0.013(3) 0.019(3)
C41 0.049(4) 0.055(4) 0.085(4) 0.036(4) 0.005(3) -0.006(3)
C42 0.056(6) 0.083(7) 0.173(12) -0.059(8) 0.071(7) -0.028(5)
C43 0.107(8) 0.146(9) 0.136(9) -0.057(7) 0.033(7) 0.033(7)
C44 0.070(4) 0.057(4) 0.106(5) 0.013(4) -0.002(4) 0.005(4)
C45 0.070(6) 0.107(7) 0.149(9) 0.045(7) 0.036(6) 0.015(6)
C46 0.082(4) 0.052(4) 0.041(3) -0.005(3) 0.011(3) 0.032(3)
C47 0.114(6) 0.089(5) 0.093(5) 0.002(4) 0.024(4) -0.003(4)
C48 0.035(5) 0.075(7) 0.055(6) -0.040(6) 0.015(5) 0.007(5)
C49 0.055(8) 0.040(8) 0.029(7) 0.009(6) 0.010(6) -0.005(7)
C50 0.097(5) 0.117(6) 0.098(5) 0.022(4) 0.051(4) 0.019(4)
C51 0.091(10) 0.065(9) 0.096(10) 0.015(8) 0.052(8) 0.016(8)
C52 0.19(3) 0.048(11) 0.041(10) -0.004(8) 0.022(13) -0.044(14)

loop_
_atom_type_symbol
_atom_type_description
_atom_type_scat_dispersion_real
_atom_type_scat_dispersion_imag
_atom_type_scat_source
C C 0.0033 0.0016 'International Tables Vol C Tables 4.2.6.8 and 6.1.1.4'
H H 0.0000 0.0000 'International Tables Vol C Tables 4.2.6.8 and 6.1.1.4'
Cl Cl 0.1484 0.1585 'International Tables Vol C Tables 4.2.6.8 and 6.1.1.4'
N N 0.0061 0.0033 'International Tables Vol C Tables 4.2.6.8 and 6.1.1.4'
Pd Pd -0.9988 1.0072 'International Tables Vol C Tables 4.2.6.8 and 6.1.1.4'

loop_
_geom_angle_atom_site_label_1
_geom_angle_atom_site_label_2
_geom_angle_atom_site_label_3
_geom_angle
C6 Pd1 N1 177.97(19)
C6 Pd1 Cl2 89.34(15)
N1 Pd1 Cl2 88.66(12)
C6 Pd1 Cl1 90.70(15)
N1 Pd1 Cl1 91.30(12)
Cl2 Pd1 Cl1 178.84(6)
C5 N1 C1 117.8(4)
C5 N1 Pd1 122.6(4)
C1 N1 Pd1 119.6(3)
C6 N2 C7 109.2(4)
C6 N2 C19 127.8(4)
C7 N2 C19 122.6(4)
C6 N3 C8 109.4(4)
C6 N3 C35 127.6(4)
C8 N3 C35 123.0(4)
N1 C1 C2 122.4(5)
N1 C1 H1 118.8
C2 C1 H1 118.8
C3 C2 C1 119.2(5)
C3 C2 H2 120.4
C1 C2 H2 120.4
C4 C3 C2 118.7(5)
C4 C3 H3 120.6
C2 C3 H3 120.6
C3 C4 C5 119.3(6)
C3 C4 H4 120.4
C5 C4 H4 120.4
N1 C5 C4 122.5(5)
N1 C5 H5 118.7
C4 C5 H5 118.7
N2 C6 N3 105.8(4)
N2 C6 Pd1 127.5(4)
N3 C6 Pd1 126.7(4)
C8 C7 N2 108.1(4)
C8 C7 C9 110.2(5)
N2 C7 C9 141.5(5)
C7 C8 N3 107.4(5)
C7 C8 C15 111.1(5)
N3 C8 C15 141.4(5)
C10 C9 C14 118.7(6)
C10 C9 C7 138.5(6)
C14 C9 C7 102.8(5)
C9 C10 C11 118.4(7)
C9 C10 H10 120.8
C11 C10 H10 120.8
C12 C11 C10 122.7(7)
C12 C11 H11 118.6
C10 C11 H11 118.6
C11 C12 C13 120.5(6)
C11 C12 H12 119.7
C13 C12 H12 119.7
C14 C13 C12 116.3(6)
C14 C13 C18 115.9(6)
C12 C13 C18 127.8(6)
C13 C14 C15 123.7(6)
C13 C14 C9 123.3(6)
C15 C14 C9 112.9(5)
C16 C15 C14 118.8(5)
C16 C15 C8 138.3(5)
C14 C15 C8 102.9(5)
C15 C16 C17 118.4(6)
C15 C16 H16 120.8
C17 C16 H16 120.8
C18 C17 C16 122.6(6)
C18 C17 H17 118.7
C16 C17 H17 118.7
C17 C18 C13 120.6(5)
C17 C18 H18 119.7
C13 C18 H18 119.7
C24 C19 C20 123.1(5)
C24 C19 N2 118.4(5)
C20 C19 N2 118.3(5)
C21 C20 C19 117.0(6)
C21 C20 C25 121.1(6)
C19 C20 C25 121.8(5)
C22 C21 C20 121.7(7)
C22 C21 H21 119.1
C20 C21 H21 119.1
C23 C22 C21 120.0(6)
C23 C22 H22 120.0
C21 C22 H22 120.0
C22 C23 C24 122.2(7)
C22 C23 H23 118.9
C24 C23 H23 118.9
C19 C24 C23 116.0(6)
C19 C24 C30 123.8(6)
C23 C24 C30 120.2(6)
C20 C25 C28 114.3(5)
C20 C25 C26 109.5(5)
C28 C25 C26 110.2(5)
C20 C25 H25 107.5
C28 C25 H25 107.5
C26 C25 H25 107.5
C27 C26 C25 113.9(6)
C27 C26 H26A 108.8
C25 C26 H26A 108.8
C27 C26 H26B 108.8
C25 C26 H26B 108.8
H26A C26 H26B 107.7
C26 C27 H27A 109.5
C26 C27 H27B 109.5
H27A C27 H27B 109.5
C26 C27 H27C 109.5
H27A C27 H27C 109.5
H27B C27 H27C 109.5
C29 C28 C25 113.9(6)
C29 C28 H28A 108.8
C25 C28 H28A 108.8
C29 C28 H28B 108.8
C25 C28 H28B 108.8
H28A C28 H28B 107.7
C28 C29 H29A 109.5
C28 C29 H29B 109.5
H29A C29 H29B 109.5
C28 C29 H29C 109.5
H29A C29 H29C 109.5
H29B C29 H29C 109.5
C24 C30 C33 110.9(6)
C24 C30 C31 113.8(6)
C33 C30 C31 111.5(7)
C24 C30 H30 106.7
C33 C30 H30 106.7
C31 C30 H30 106.7
C32 C31 C30 115.5(8)
C32 C31 H31A 108.4
C30 C31 H31A 108.4
C32 C31 H31B 108.4
C30 C31 H31B 108.4
H31A C31 H31B 107.5
C31 C32 H32A 109.5
C31 C32 H32B 109.5
H32A C32 H32B 109.5
C31 C32 H32C 109.5
H32A C32 H32C 109.5
H32B C32 H32C 109.5
C34 C33 C30 113.4(8)
C34 C33 H33A 108.9
C30 C33 H33A 108.9
C34 C33 H33B 108.9
C30 C33 H33B 108.9
H33A C33 H33B 107.7
C33 C34 H34A 109.5
C33 C34 H34B 109.5
H34A C34 H34B 109.5
C33 C34 H34C 109.5
H34A C34 H34C 109.5
H34B C34 H34C 109.5
C40 C35 N3 118.6(6)
C40 C35 C36 125.5(6)
N3 C35 C36 115.7(6)
C37 C36 C35 118.7(9)
C37 C36 C41 116.5(8)
C35 C36 C41 124.7(6)
C38 C37 C36 117.3(10)
C38 C37 H37 121.3
C36 C37 H37 121.3
C37 C38 C39 132.4(9)
C37 C38 H38 113.8
C39 C38 H38 113.8
C38 C39 C40 114.4(8)
C38 C39 H39 122.8
C40 C39 H39 122.8
C35 C40 C46 122.0(6)
C35 C40 C39 111.6(8)
C46 C40 C39 126.4(8)
C36 C41 C44 113.8(7)
C36 C41 C42 119.3(7)
C44 C41 C42 110.2(7)
C36 C41 H41 103.9
C44 C41 H41 103.9
C42 C41 H41 103.9
C43 C42 C41 99.2(10)
C43 C42 H42A 111.9
C41 C42 H42A 111.9
C43 C42 H42B 111.9
C41 C42 H42B 111.9
H42A C42 H42B 109.6
C42 C43 H43A 109.5
C42 C43 H43B 109.5
H43A C43 H43B 109.5
C42 C43 H43C 109.5
H43A C43 H43C 109.5
H43B C43 H43C 109.5
C45 C44 C41 114.0(9)
C45 C44 H44A 108.7
C41 C44 H44A 108.7
C45 C44 H44B 108.7
C41 C44 H44B 108.7
H44A C44 H44B 107.6
C44 C45 H45A 109.5
C44 C45 H45B 109.5
H45A C45 H45B 109.5
C44 C45 H45C 109.5
H45A C45 H45C 109.5
H45B C45 H45C 109.5
C50 C46 C40 108.5(8)
C50 C46 C47 114.6(9)
C40 C46 C47 104.4(8)
C50 C46 H46 109.7
C40 C46 H46 109.7
C47 C46 H46 109.7
C49 C47 C48 53.4(10)
C49 C47 C46 140.1(12)
C48 C47 C46 110.6(10)
C49 C47 H47A 58.4
C48 C47 H47A 109.5
C46 C47 H47A 109.5
C49 C47 H47B 110.3
C48 C47 H47B 109.5
C46 C47 H47B 109.5
H47A C47 H47B 108.1
C49 C47 H47C 102.0
C48 C47 H47C 147.3
C46 C47 H47C 102.0
H47A C47 H47C 60.1
H47B C47 H47C 54.3
C49 C47 H47D 102.0
C48 C47 H47D 66.2
C46 C47 H47D 102.0
H47A C47 H47D 147.1
H47B C47 H47D 50.4
H47C C47 H47D 104.8
C47 C48 H48A 109.5
C47 C48 H48B 109.5
C47 C48 H48C 109.5
C47 C49 H49A 109.5
C47 C49 H49B 109.5
H49A C49 H49B 109.5
C47 C49 H49C 109.5
H49A C49 H49C 109.5
H49B C49 H49C 109.5
C51 C50 C52 78.0(14)
C51 C50 C46 153.1(16)
C52 C50 C46 124.7(14)
C51 C50 H50A 98.2
C52 C50 H50A 84.4
C46 C50 H50A 98.2
C51 C50 H50B 98.2
C52 C50 H50B 30.4
C46 C50 H50B 98.2
H50A C50 H50B 103.8
C51 C50 H50C 49.1
C52 C50 H50C 106.2
C46 C50 H50C 106.2
H50A C50 H50C 139.7
H50B C50 H50C 103.8
C51 C50 H50D 76.8
C52 C50 H50D 106.2
C46 C50 H50D 106.2
H50A C50 H50D 34.8
H50B C50 H50D 133.5
H50C C50 H50D 106.4
C50 C51 H51A 109.5
C50 C51 H51B 109.5
C50 C51 H51C 109.5
C50 C52 H52A 109.5
C50 C52 H52B 109.5
H52A C52 H52B 109.5
C50 C52 H52C 109.5
H52A C52 H52C 109.5
H52B C52 H52C 109.5

loop_
_geom_bond_atom_site_label_1
_geom_bond_atom_site_label_2
_geom_bond_distance
Pd1 C6 1.966(5)
Pd1 N1 2.107(4)
Pd1 Cl2 2.2782(14)
Pd1 Cl1 2.3049(14)
N1 C5 1.335(7)
N1 C1 1.351(7)
N2 C6 1.363(6)
N2 C7 1.384(7)
N2 C19 1.457(7)
N3 C6 1.377(7)
N3 C8 1.381(7)
N3 C35 1.444(7)
C1 C2 1.379(8)
C1 H1 0.9300
C2 C3 1.376(9)
C2 H2 0.9300
C3 C4 1.373(9)
C3 H3 0.9300
C4 C5 1.385(8)
C4 H4 0.9300
C5 H5 0.9300
C7 C8 1.342(8)
C7 C9 1.472(7)
C8 C15 1.466(7)
C9 C10 1.362(9)
C9 C14 1.433(9)
C10 C11 1.417(10)
C10 H10 0.9300
C11 C12 1.368(11)
C11 H11 0.9300
C12 C13 1.412(10)
C12 H12 0.9300
C13 C14 1.392(8)
C13 C18 1.422(9)
C14 C15 1.421(8)
C15 C16 1.361(8)
C16 C17 1.424(8)
C16 H16 0.9300
C17 C18 1.358(9)
C17 H17 0.9300
C18 H18 0.9300
C19 C24 1.400(9)
C19 C20 1.403(8)
C20 C21 1.392(9)
C20 C25 1.519(9)
C21 C22 1.369(11)
C21 H21 0.9300
C22 C23 1.366(11)
C22 H22 0.9300
C23 C24 1.406(9)
C23 H23 0.9300
C24 C30 1.515(10)
C25 C28 1.539(8)
C25 C26 1.541(8)
C25 H25 0.9800
C26 C27 1.524(10)
C26 H26A 0.9700
C26 H26B 0.9700
C27 H27A 0.9600
C27 H27B 0.9600
C27 H27C 0.9600
C28 C29 1.535(9)
C28 H28A 0.9700
C28 H28B 0.9700
C29 H29A 0.9600
C29 H29B 0.9600
C29 H29C 0.9600
C30 C33 1.537(10)
C30 C31 1.542(9)
C30 H30 0.9800
C31 C32 1.527(12)
C31 H31A 0.9700
C31 H31B 0.9700
C32 H32A 0.9600
C32 H32B 0.9600
C32 H32C 0.9600
C33 C34 1.526(11)
C33 H33A 0.9700
C33 H33B 0.9700
C34 H34A 0.9600
C34 H34B 0.9600
C34 H34C 0.9600
C35 C40 1.373(11)
C35 C36 1.469(11)
C36 C37 1.353(11)
C36 C41 1.501(13)
C37 C38 1.213(12)
C37 H37 0.9300
C38 C39 1.421(13)
C38 H38 0.9300
C39 C40 1.532(12)
C39 H39 0.9300
C40 C46 1.492(12)
C41 C44 1.576(11)
C41 C42 1.711(13)
C41 H41 0.9800
C42 C43 1.413(13)
C42 H42A 0.9700
C42 H42B 0.9700
C43 H43A 0.9600
C43 H43B 0.9600
C43 H43C 0.9600
C44 C45 1.517(13)
C44 H44A 0.9700
C44 H44B 0.9700
C45 H45A 0.9600
C45 H45B 0.9600
C45 H45C 0.9600
C46 C50 1.473(11)
C46 C47 1.503(11)
C46 H46 0.9800
C47 C49 1.365(14)
C47 C48 1.431(13)
C47 H47A 0.9700
C47 H47B 0.9700
C47 H47C 0.9700
C47 H47D 0.9700
C48 H48A 0.9600
C48 H48B 0.9600
C48 H48C 0.9600
C49 H49A 0.9600
C49 H49B 0.9600
C49 H49C 0.9600
C50 C51 1.334(15)
C50 C52 1.396(16)
C50 H50A 0.9700
C50 H50B 0.9700
C50 H50C 0.9700
C50 H50D 0.9700
C51 H51A 0.9600
C51 H51B 0.9600
C51 H51C 0.9600
C52 H52A 0.9600
C52 H52B 0.9600
C52 H52C 0.9600

loop_
_geom_hbond_atom_site_label_D
_geom_hbond_atom_site_label_H
_geom_hbond_atom_site_label_A
_geom_hbond_distance_DH
_geom_hbond_distance_HA
_geom_hbond_distance_DA
_geom_hbond_angle_DHA
_geom_hbond_site_symmetry_A
C1 H1 Cl2 0.93 2.70 3.154(5) 110.6 .
C2 H2 Cl1 0.93 2.89 3.603(6) 134.4 3_766
C5 H5 Cl1 0.93 2.87 3.313(6) 110.8 .
